data_4500328
loop_
_publ_author_name
'Sarma, Rupam'
'Deka, Himangshu'
'Boudalis, Athanassios K.'
'Baruah, Jubaraj B.'

_publ_section_title
;
 Coordination Polymers of Lanthanide(III): Toward Encapsulation of
 Well-Defined Assembly of Guest Molecules
;
_journal_issue 2
_journal_name_full 'Crystal Growth &amp; Design'
_journal_page_first 547
_journal_paper_doi 10.1021/cg101432k
_journal_volume 11
_journal_year 2011
_chemical_formula_sum 'C38 H33 N2 O12 Tb'
_chemical_formula_weight 868.58
_chemical_name_systematic
; 
 ? 
;
_space_group_IT_number 56
_symmetry_cell_setting orthorhombic
_symmetry_space_group_name_Hall '-P 2ab 2ac'
_symmetry_space_group_name_H-M 'P c c n'
_atom_sites_solution_hydrogens geom
_atom_sites_solution_primary direct
_atom_sites_solution_secondary difmap
_audit_creation_method SHELXL-97
_cell_angle_alpha 90.00
_cell_angle_beta 90.00
_cell_angle_gamma 90.00
_cell_formula_units_Z 4
_cell_length_a 17.7423(5)
_cell_length_b 19.7457(5)
_cell_length_c 10.0389(3)
_cell_measurement_reflns_used 9690
_cell_measurement_temperature 296(2)
_cell_measurement_theta_max 28.20
_cell_measurement_theta_min 2.55
_cell_volume 3516.97(17)
_computing_structure_refinement 'SHELXL-97 (Sheldrick, 1997)'
_computing_structure_solution 'SHELXS-97 (Sheldrick, 1990)'
_diffrn_ambient_temperature 296(2)
_diffrn_measured_fraction_theta_full 0.990
_diffrn_measured_fraction_theta_max 0.990
_diffrn_radiation_monochromator graphite
_diffrn_radiation_source 'fine-focus sealed tube'
_diffrn_radiation_type MoK\a
_diffrn_radiation_wavelength 0.71073
_diffrn_reflns_av_R_equivalents 0.0617
_diffrn_reflns_av_sigmaI/netI 0.0328
_diffrn_reflns_limit_h_max 21
_diffrn_reflns_limit_h_min -21
_diffrn_reflns_limit_k_max 23
_diffrn_reflns_limit_k_min -23
_diffrn_reflns_limit_l_max 11
_diffrn_reflns_limit_l_min -7
_diffrn_reflns_number 28661
_diffrn_reflns_theta_full 25.50
_diffrn_reflns_theta_max 25.50
_diffrn_reflns_theta_min 1.54
_exptl_absorpt_coefficient_mu 2.080
_exptl_absorpt_correction_T_max 0.7351
_exptl_absorpt_correction_T_min 0.6748
_exptl_absorpt_correction_type multi-scan
_exptl_absorpt_process_details SADABS
_exptl_crystal_colour colorless
_exptl_crystal_density_diffrn 1.640
_exptl_crystal_density_method 'not measured'
_exptl_crystal_description block
_exptl_crystal_F_000 1744
_exptl_crystal_size_max 0.23
_exptl_crystal_size_mid 0.18
_exptl_crystal_size_min 0.16
_refine_diff_density_max 0.884
_refine_diff_density_min -0.480
_refine_diff_density_rms 0.070
_refine_ls_extinction_method none
_refine_ls_goodness_of_fit_ref 0.945
_refine_ls_hydrogen_treatment mixed
_refine_ls_matrix_type full
_refine_ls_number_parameters 248
_refine_ls_number_reflns 3244
_refine_ls_number_restraints 2
_refine_ls_restrained_S_all 0.945
_refine_ls_R_factor_all 0.0290
_refine_ls_R_factor_gt 0.0194
_refine_ls_shift/su_max 0.002
_refine_ls_shift/su_mean 0.000
_refine_ls_structure_factor_coef Fsqd
_refine_ls_weighting_details 'calc w=1/[\s^2^(Fo^2^)+(0.0222P)^2^+0.0000P] where P=(Fo^2^+2Fc^2^)/3'
_refine_ls_weighting_scheme calc
_refine_ls_wR_factor_gt 0.0439
_refine_ls_wR_factor_ref 0.0458
_reflns_number_gt 2382
_reflns_number_total 3244
_reflns_threshold_expression >2sigma(I)
_cod_data_source_file cg101432k_si_008.cif
_cod_data_source_block tb
_cod_depositor_comments
;
The following automatic conversions were performed:

'_symmetry_cell_setting' value 'Orthorhombic' changed to
'orthorhombic' according to
/home/saulius/struct/CIF-dictionaries/cif_core.dic dictionary named
'cif_core.dic' version 2.4.1 from
2010-06-29.

'_exptl_absorpt_correction_type' value 'Multi-scan'
changed to 'multi-scan' according to
/home/saulius/struct/CIF-dictionaries/cif_core.dic dictionary named
'cif_core.dic' version 2.4.1 from 2010-06-29.

Automatic conversion script
Id: cif_fix_values 1715 2011-07-08 13:25:40Z adriana 
;
_cod_original_sg_symbol_H-M Pccn
_cod_database_code 4500328

loop_
_symmetry_equiv_pos_as_xyz
'x, y, z'
'-x+1/2, -y+1/2, z'
'-x, y+1/2, -z+1/2'
'x+1/2, -y, -z+1/2'
'-x, -y, -z'
'x-1/2, y-1/2, -z'
'x, -y-1/2, z-1/2'
'-x-1/2, y, z-1/2'

loop_
_atom_site_label
_atom_site_type_symbol
_atom_site_fract_x
_atom_site_fract_y
_atom_site_fract_z
_atom_site_U_iso_or_equiv
_atom_site_adp_type
_atom_site_occupancy
_atom_site_symmetry_multiplicity
_atom_site_calc_flag
_atom_site_refinement_flags
O5 O 0.21973(9) 0.67141(8) 0.62685(17) 0.0357(4) Uani 1 1 d .
Tb1 Tb 0.2500 0.7500 0.968620(15) 0.02078(6) Uani 1 2 d S
C1 C 0.20450(12) 0.63659(11) 0.7280(2) 0.0250(5) Uani 1 1 d .
C2 C 0.19288(12) 0.56196(11) 0.7048(2) 0.0251(5) Uani 1 1 d .
C3 C 0.15409(14) 0.52241(12) 0.7966(3) 0.0354(6) Uani 1 1 d .
H3 H 0.1368 0.5413 0.8758 0.042 Uiso 1 1 calc R
C4 C 0.14145(17) 0.45453(14) 0.7690(3) 0.0488(8) Uani 1 1 d .
H4 H 0.1146 0.4281 0.8292 0.059 Uiso 1 1 calc R
C7 C 0.21967(14) 0.53235(12) 0.5892(3) 0.0353(6) Uani 1 1 d .
H7 H 0.2461 0.5584 0.5278 0.042 Uiso 1 1 calc R
C6 C 0.20743(16) 0.46442(13) 0.5644(3) 0.0475(7) Uani 1 1 d .
H6 H 0.2259 0.4449 0.4868 0.057 Uiso 1 1 calc R
C5 C 0.16824(16) 0.42593(13) 0.6537(3) 0.0533(8) Uani 1 1 d .
H5 H 0.1597 0.3803 0.6363 0.064 Uiso 1 1 calc R
C12 C 0.06318(14) 0.85472(12) 1.0033(3) 0.0342(6) Uani 1 1 d .
H12 H 0.0623 0.8145 1.0516 0.041 Uiso 1 1 calc R
C9 C 0.06198(13) 0.97062(11) 0.8582(3) 0.0372(6) Uani 1 1 d .
H9 H 0.0616 1.0094 0.8057 0.045 Uiso 1 1 calc R
C10 C 0.02136(13) 0.97010(11) 0.9758(2) 0.0284(6) Uani 1 1 d .
C8 C 0.10273(14) 0.91548(12) 0.8170(3) 0.0357(6) Uani 1 1 d .
H8 H 0.1295 0.9173 0.7374 0.043 Uiso 1 1 calc R
C11 C 0.02255(14) 0.90990(12) 1.0471(3) 0.0352(6) Uani 1 1 d .
H11 H -0.0046 0.9067 1.1260 0.042 Uiso 1 1 calc R
N1 N 0.10402(10) 0.85889(9) 0.89115(19) 0.0263(5) Uani 1 1 d .
C14 C 0.01566(16) 0.39874(14) 0.0550(3) 0.0441(7) Uani 1 1 d .
C15 C 0.05533(14) 0.34891(13) 0.1422(3) 0.0429(7) Uani 1 1 d .
C20 C 0.01877(17) 0.28942(15) 0.1802(3) 0.0535(8) Uani 1 1 d .
H20 H -0.0290 0.2800 0.1468 0.064 Uiso 1 1 calc R
C16 C 0.12699(16) 0.36174(16) 0.1919(3) 0.0613(10) Uani 1 1 d .
H16 H 0.1518 0.4014 0.1683 0.074 Uiso 1 1 calc R
C17 C 0.1616(2) 0.3162(2) 0.2759(4) 0.0851(13) Uani 1 1 d .
H17 H 0.2103 0.3244 0.3061 0.102 Uiso 1 1 calc R
C19 C 0.0524(2) 0.24457(16) 0.2662(4) 0.0670(10) Uani 1 1 d .
H19 H 0.0273 0.2053 0.2915 0.080 Uiso 1 1 calc R
C18 C 0.1239(2) 0.25815(18) 0.3153(5) 0.0838(13) Uani 1 1 d .
H18 H 0.1466 0.2283 0.3747 0.101 Uiso 1 1 calc R
O1 O 0.19829(9) 0.65990(8) 0.84359(18) 0.0353(4) Uani 1 1 d .
O4 O 0.14460(8) 0.80523(7) 0.85085(17) 0.0305(4) Uani 1 1 d .
O6 O 0.13386(10) 0.71539(9) 1.0785(2) 0.0314(4) Uani 1 1 d D
O2 O 0.03914(11) 0.46024(9) 0.0656(2) 0.0539(5) Uani 1 1 d .
H2 H 0.0150 0.4846 0.0151 0.081 Uiso 0.50 1 calc PR
O3 O -0.03642(13) 0.38192(11) -0.0185(2) 0.0634(6) Uani 1 1 d .
H6A H 0.1370(12) 0.7107(13) 1.1567(17) 0.032(8) Uiso 1 1 d D
H6B H 0.1046(13) 0.6862(11) 1.053(3) 0.047(9) Uiso 1 1 d D

loop_
_atom_site_aniso_label
_atom_site_aniso_U_11
_atom_site_aniso_U_22
_atom_site_aniso_U_33
_atom_site_aniso_U_23
_atom_site_aniso_U_13
_atom_site_aniso_U_12
O5 0.0452(10) 0.0287(9) 0.0331(13) 0.0092(8) 0.0005(8) -0.0036(7)
Tb1 0.02961(9) 0.01686(8) 0.01588(10) 0.000 0.000 0.00147(7)
C1 0.0229(13) 0.0256(13) 0.0265(16) 0.0009(11) -0.0004(10) -0.0002(10)
C2 0.0305(13) 0.0218(12) 0.0231(16) 0.0008(10) -0.0039(10) -0.0004(10)
C3 0.0461(16) 0.0316(15) 0.0285(18) 0.0026(11) 0.0030(11) -0.0043(12)
C4 0.0611(19) 0.0293(16) 0.056(2) 0.0098(13) 0.0037(15) -0.0138(14)
C7 0.0420(14) 0.0325(14) 0.0316(18) -0.0039(12) 0.0044(13) -0.0008(11)
C6 0.0578(19) 0.0374(16) 0.047(2) -0.0169(14) 0.0043(15) 0.0044(14)
C5 0.067(2) 0.0229(14) 0.070(3) -0.0080(15) -0.0028(17) -0.0044(13)
C12 0.0407(15) 0.0293(14) 0.0326(18) 0.0084(11) 0.0085(11) 0.0067(12)
C9 0.0517(16) 0.0270(13) 0.0329(18) 0.0064(11) 0.0063(13) 0.0113(12)
C10 0.0305(14) 0.0277(13) 0.0269(16) -0.0008(10) -0.0020(10) 0.0036(10)
C8 0.0502(16) 0.0334(15) 0.0234(18) 0.0049(11) 0.0097(11) 0.0071(12)
C11 0.0403(15) 0.0377(15) 0.0278(18) 0.0061(11) 0.0126(11) 0.0090(12)
N1 0.0289(11) 0.0280(11) 0.0219(14) -0.0029(8) -0.0014(8) 0.0044(8)
C14 0.0512(18) 0.0461(18) 0.035(2) -0.0135(13) 0.0127(13) -0.0147(14)
C15 0.0465(17) 0.0411(16) 0.041(2) -0.0119(13) 0.0142(13) -0.0062(13)
C20 0.0550(19) 0.0492(19) 0.056(2) -0.0052(16) 0.0069(15) -0.0095(15)
C16 0.0448(18) 0.055(2) 0.085(3) -0.0049(17) 0.0112(16) -0.0039(16)
C17 0.047(2) 0.073(3) 0.135(4) 0.005(2) -0.008(2) 0.004(2)
C19 0.069(2) 0.054(2) 0.079(3) 0.0041(18) 0.0100(19) -0.0050(18)
C18 0.072(3) 0.072(3) 0.107(4) 0.013(2) -0.004(2) 0.020(2)
O1 0.0456(10) 0.0323(9) 0.0278(12) -0.0087(8) 0.0039(8) -0.0056(8)
O4 0.0388(9) 0.0288(9) 0.0239(11) -0.0025(7) 0.0006(7) 0.0137(8)
O6 0.0404(11) 0.0332(10) 0.0205(13) 0.0022(9) -0.0035(8) -0.0075(9)
O2 0.0659(13) 0.0436(12) 0.0522(15) -0.0034(10) -0.0119(10) -0.0170(10)
O3 0.0805(15) 0.0551(13) 0.0548(17) -0.0018(10) -0.0191(12) -0.0305(12)

loop_
_atom_type_symbol
_atom_type_description
_atom_type_scat_dispersion_real
_atom_type_scat_dispersion_imag
_atom_type_scat_source
C C 0.0033 0.0016 'International Tables Vol C Tables 4.2.6.8 and 6.1.1.4'
H H 0.0000 0.0000 'International Tables Vol C Tables 4.2.6.8 and 6.1.1.4'
N N 0.0061 0.0033 'International Tables Vol C Tables 4.2.6.8 and 6.1.1.4'
O O 0.0106 0.0060 'International Tables Vol C Tables 4.2.6.8 and 6.1.1.4'
Tb Tb -0.1723 4.1537 'International Tables Vol C Tables 4.2.6.8 and 6.1.1.4'

loop_
_geom_angle_atom_site_label_1
_geom_angle_atom_site_label_2
_geom_angle_atom_site_label_3
_geom_angle
_geom_angle_site_symmetry_1
_geom_angle_site_symmetry_3
C1 O5 Tb1 169.96(17) . 7_575
O5 Tb1 O5 91.91(9) 7_576 8_656
O5 Tb1 O1 142.14(6) 7_576 .
O5 Tb1 O1 87.09(6) 8_656 .
O5 Tb1 O1 87.09(6) 7_576 2_565
O5 Tb1 O1 142.14(6) 8_656 2_565
O1 Tb1 O1 115.82(9) . 2_565
O5 Tb1 O6 72.14(6) 7_576 2_565
O5 Tb1 O6 71.14(6) 8_656 2_565
O1 Tb1 O6 141.31(6) . 2_565
O1 Tb1 O6 72.59(6) 2_565 2_565
O5 Tb1 O6 71.14(6) 7_576 .
O5 Tb1 O6 72.14(6) 8_656 .
O1 Tb1 O6 72.59(6) . .
O1 Tb1 O6 141.31(6) 2_565 .
O6 Tb1 O6 126.12(10) 2_565 .
O5 Tb1 O4 81.65(6) 7_576 .
O5 Tb1 O4 144.27(6) 8_656 .
O1 Tb1 O4 77.52(5) . .
O1 Tb1 O4 72.95(5) 2_565 .
O6 Tb1 O4 137.27(6) 2_565 .
O6 Tb1 O4 72.53(6) . .
O5 Tb1 O4 144.27(6) 7_576 2_565
O5 Tb1 O4 81.65(6) 8_656 2_565
O1 Tb1 O4 72.95(5) . 2_565
O1 Tb1 O4 77.52(5) 2_565 2_565
O6 Tb1 O4 72.53(6) 2_565 2_565
O6 Tb1 O4 137.27(6) . 2_565
O4 Tb1 O4 122.72(7) . 2_565
O1 C1 O5 124.5(2) . .
O1 C1 C2 119.4(2) . .
O5 C1 C2 116.1(2) . .
C7 C2 C3 119.3(2) . .
C7 C2 C1 119.8(2) . .
C3 C2 C1 121.0(2) . .
C4 C3 C2 119.3(2) . .
C5 C4 C3 120.7(3) . .
C6 C7 C2 120.5(3) . .
C5 C6 C7 120.2(3) . .
C6 C5 C4 120.0(2) . .
N1 C12 C11 120.1(2) . .
C8 C9 C10 121.8(2) . .
C9 C10 C11 116.0(2) . .
C9 C10 C10 122.7(3) . 5_577
C11 C10 C10 121.3(3) . 5_577
N1 C8 C9 120.2(2) . .
C12 C11 C10 121.4(2) . .
C12 N1 C8 120.5(2) . .
C12 N1 O4 119.60(19) . .
C8 N1 O4 119.88(19) . .
O3 C14 O2 123.2(3) . .
O3 C14 C15 121.9(3) . .
O2 C14 C15 114.9(2) . .
C16 C15 C20 118.7(3) . .
C16 C15 C14 121.5(3) . .
C20 C15 C14 119.7(3) . .
C19 C20 C15 120.9(3) . .
C17 C16 C15 120.6(3) . .
C16 C17 C18 120.1(3) . .
C20 C19 C18 119.7(3) . .
C17 C18 C19 120.0(4) . .
C1 O1 Tb1 137.26(15) . .
N1 O4 Tb1 127.64(13) . .

loop_
_geom_bond_atom_site_label_1
_geom_bond_atom_site_label_2
_geom_bond_distance
_geom_bond_site_symmetry_2
O5 C1 1.256(3) .
O5 Tb1 2.2847(16) 7_575
Tb1 O5 2.2847(16) 7_576
Tb1 O5 2.2847(16) 8_656
Tb1 O1 2.3626(16) .
Tb1 O1 2.3626(16) 2_565
Tb1 O6 2.4351(18) 2_565
Tb1 O6 2.4351(18) .
Tb1 O4 2.4667(15) .
Tb1 O4 2.4667(15) 2_565
C1 O1 1.253(3) .
C1 C2 1.506(3) .
C2 C7 1.383(3) .
C2 C3 1.391(3) .
C3 C4 1.387(4) .
C4 C5 1.373(4) .
C7 C6 1.381(3) .
C6 C5 1.365(4) .
C12 N1 1.341(3) .
C12 C11 1.378(3) .
C9 C8 1.371(3) .
C9 C10 1.383(3) .
C10 C11 1.388(3) .
C10 C10 1.485(4) 5_577
C8 N1 1.343(3) .
N1 O4 1.343(2) .
C14 O3 1.228(3) .
C14 O2 1.288(3) .
C14 C15 1.493(4) .
C15 C16 1.389(4) .
C15 C20 1.395(4) .
C20 C19 1.373(4) .
C16 C17 1.377(5) .
C17 C18 1.384(5) .
C19 C18 1.388(5) .
